data_8106282
loop_
_publ_author_name
'Altowyan, Mezna Saleh'
'Ali, M.'
'Soliman, Saied M.'
'Naser, Almoqbl A.'
'Al-Majid, Abdullah Mohammed'
'Barakat, Assem'

_publ_section_title
;
 Crystal structure of
 6-hydroxy-5-((2-hydroxy-6-oxocyclohex-1-en-1-yl)(4-methoxyphenyl)methyl)-1,3-dimethylpyrimidine-2,4(1H,3H)-dione,
 C20H22N2O6
;
_journal_issue 4
_journal_name_full 'Zeitschrift f\"ur Kristallographie - New Crystal Structures'
_journal_page_first 747
_journal_page_last 749
_journal_paper_doi 10.1515/ncrs-2018-0103
_journal_volume 233
_journal_year 2018
_chemical_formula_sum 'C20 H22 N2 O6'
_chemical_formula_weight 386.40
_space_group_IT_number 14
_space_group_name_Hall '-P 2ybc'
_space_group_name_H-M_alt 'P 1 21/c 1'
_symmetry_cell_setting monoclinic
_symmetry_Int_Tables_number 14
_symmetry_space_group_name_Hall '-P 2ybc'
_symmetry_space_group_name_H-M 'P 1 21/c 1'
_atom_sites_solution_hydrogens geom
_atom_sites_solution_primary direct
_atom_sites_solution_secondary difmap
_cell_angle_alpha 90.00
_cell_angle_beta 91.808(3)
_cell_angle_gamma 90.00
_cell_formula_units_Z 8
_cell_length_a 8.6657(6)
_cell_length_b 18.6201(14)
_cell_length_c 22.3583(18)
_cell_measurement_reflns_used 7878
_cell_measurement_temperature 100(2)
_cell_measurement_theta_max 24.17
_cell_measurement_theta_min 2.19
_cell_volume 3605.9(5)
_computing_cell_refinement 'Bruker SAINT'
_computing_data_collection 'Bruker APEX2'
_computing_data_reduction 'Bruker SAINT'
_computing_molecular_graphics 'Bruker SHELXTL'
_computing_publication_material 'Bruker SHELXTL'
_computing_structure_refinement 'SHELXL-2014 (Sheldrick 2014)'
_computing_structure_solution 'SHELXS-97 (Sheldrick 2008)'
_diffrn_ambient_temperature 100(2)
_diffrn_measured_fraction_theta_full 0.999
_diffrn_measured_fraction_theta_max 0.999
_diffrn_measurement_device_type 'Bruker APEX-II D8 venture'
_diffrn_measurement_method '\f and \w scans'
_diffrn_radiation_monochromator graphite
_diffrn_radiation_source 'fine-focus micro tube'
_diffrn_radiation_type MoK\a
_diffrn_radiation_wavelength 0.71073
_diffrn_reflns_av_R_equivalents 0.1467
_diffrn_reflns_av_sigmaI/netI 0.0935
_diffrn_reflns_limit_h_max 10
_diffrn_reflns_limit_h_min -10
_diffrn_reflns_limit_k_max 22
_diffrn_reflns_limit_k_min -22
_diffrn_reflns_limit_l_max 26
_diffrn_reflns_limit_l_min -26
_diffrn_reflns_number 46796
_diffrn_reflns_theta_full 25.00
_diffrn_reflns_theta_max 25.00
_diffrn_reflns_theta_min 2.13
_diffrn_standards_decay_% .
_diffrn_standards_interval_count .
_diffrn_standards_interval_time .
_diffrn_standards_number 0
_exptl_absorpt_coefficient_mu 0.106
_exptl_absorpt_correction_T_max 0.9836
_exptl_absorpt_correction_T_min 0.9541
_exptl_absorpt_correction_type multi-scan
_exptl_absorpt_process_details SADABS_Bruker_2014
_exptl_crystal_colour yellow
_exptl_crystal_density_diffrn 1.424
_exptl_crystal_density_method 'not measured'
_exptl_crystal_description block
_exptl_crystal_F_000 1632
_exptl_crystal_size_max 0.45
_exptl_crystal_size_mid 0.24
_exptl_crystal_size_min 0.16
_refine_diff_density_max 0.302
_refine_diff_density_min -0.289
_refine_diff_density_rms 0.066
_refine_ls_extinction_method none
_refine_ls_goodness_of_fit_ref 1.065
_refine_ls_hydrogen_treatment mixed
_refine_ls_matrix_type full
_refine_ls_number_parameters 523
_refine_ls_number_reflns 6354
_refine_ls_number_restraints 0
_refine_ls_restrained_S_all 1.065
_refine_ls_R_factor_all 0.1226
_refine_ls_R_factor_gt 0.0671
_refine_ls_shift/su_max 0.001
_refine_ls_shift/su_mean 0.000
_refine_ls_structure_factor_coef Fsqd
_refine_ls_weighting_details 'calc w=1/[\s^2^(Fo^2^)+(0.0730P)^2^+3.0246P] where P=(Fo^2^+2Fc^2^)/3'
_refine_ls_weighting_scheme calc
_refine_ls_wR_factor_gt 0.1494
_refine_ls_wR_factor_ref 0.1765
_reflns_number_gt 4039
_reflns_number_total 6354
_reflns_threshold_expression >2sigma(I)
_cod_data_source_file suppl_ncrs-2018-0103_suppl.cif
_cod_data_source_block a_a
_cod_original_sg_symbol_H-M 'P 21/c'
_cod_database_code 8106282

loop_
_symmetry_equiv_pos_as_xyz
'x, y, z'
'-x, y+1/2, -z+1/2'
'-x, -y, -z'
'x, -y-1/2, z-1/2'

loop_
_atom_site_label
_atom_site_type_symbol
_atom_site_fract_x
_atom_site_fract_y
_atom_site_fract_z
_atom_site_U_iso_or_equiv
_atom_site_adp_type
_atom_site_occupancy
_atom_site_symmetry_multiplicity
_atom_site_calc_flag
_atom_site_refinement_flags
_atom_site_disorder_assembly
_atom_site_disorder_group
O1A O -0.5150(3) -0.78319(12) -0.01258(11) 0.0213(6) Uani 1 1 d . . .
O2A O -0.4709(3) -0.63355(13) 0.14814(12) 0.0322(7) Uani 1 1 d . . .
O3A O -0.0549(3) -0.65660(13) 0.03302(12) 0.0240(6) Uani 1 1 d . . .
O4A O -0.3731(3) -0.87855(13) -0.07503(12) 0.0264(6) Uani 1 1 d . . .
O5A O 0.0826(3) -0.75653(13) -0.02067(11) 0.0240(6) Uani 1 1 d . . .
O6A O -0.0056(3) -0.51235(12) -0.20770(11) 0.0248(6) Uani 1 1 d . . .
N1A N -0.4951(3) -0.70691(15) 0.06716(13) 0.0224(7) Uani 1 1 d . . .
N2A N -0.2607(3) -0.64919(15) 0.09156(13) 0.0222(7) Uani 1 1 d . . .
C1A C -0.4355(4) -0.73787(18) 0.01569(16) 0.0185(8) Uani 1 1 d . . .
C2A C -0.6531(4) -0.7223(2) 0.08251(18) 0.0294(9) Uani 1 1 d . . .
H2AA H -0.7074 -0.6780 0.0883 0.044 Uiso 1 1 calc R . .
H2AB H -0.6534 -0.7499 0.1187 0.044 Uiso 1 1 calc R . .
H2AC H -0.7030 -0.7490 0.0507 0.044 Uiso 1 1 calc R . .
C3A C -0.4123(5) -0.66025(18) 0.10453(17) 0.0243(9) Uani 1 1 d . . .
C4A C -0.1622(5) -0.6064(2) 0.13320(17) 0.0297(9) Uani 1 1 d . . .
H4AA H -0.2202 -0.5933 0.1674 0.045 Uiso 1 1 calc R . .
H4AB H -0.1284 -0.5638 0.1133 0.045 Uiso 1 1 calc R . .
H4AC H -0.0741 -0.6343 0.1459 0.045 Uiso 1 1 calc R . .
C5A C -0.1999(4) -0.67452(17) 0.03947(15) 0.0177(8) Uani 1 1 d . . .
C6A C -0.2854(4) -0.71471(17) -0.00046(15) 0.0177(8) Uani 1 1 d . . .
C7A C -0.2326(4) -0.73795(17) -0.06183(15) 0.0164(8) Uani 1 1 d . . .
H7AA H -0.3285 -0.7485 -0.0846 0.020 Uiso 1 1 calc R . .
C8A C -0.1448(4) -0.80876(17) -0.06077(15) 0.0171(8) Uani 1 1 d . . .
C9A C -0.2208(4) -0.87252(18) -0.07060(16) 0.0211(9) Uani 1 1 d . . .
C10A C -0.1381(5) -0.94220(18) -0.07603(18) 0.0293(10) Uani 1 1 d . . .
H10A H -0.1872 -0.9702 -0.1079 0.035 Uiso 1 1 calc R . .
H10B H -0.1466 -0.9689 -0.0390 0.035 Uiso 1 1 calc R . .
C11A C 0.0305(5) -0.9322(2) -0.0891(2) 0.0347(11) Uani 1 1 d . . .
H11A H 0.0404 -0.9142 -0.1295 0.042 Uiso 1 1 calc R . .
H11B H 0.0835 -0.9780 -0.0861 0.042 Uiso 1 1 calc R . .
C12A C 0.1034(5) -0.8795(2) -0.04486(19) 0.0320(10) Uani 1 1 d . . .
H12A H 0.1091 -0.9014 -0.0055 0.038 Uiso 1 1 calc R . .
H12B H 0.2079 -0.8690 -0.0565 0.038 Uiso 1 1 calc R . .
C13A C 0.0135(4) -0.81078(19) -0.04188(16) 0.0203(8) Uani 1 1 d . . .
C14A C -0.1554(4) -0.67782(17) -0.09778(15) 0.0161(8) Uani 1 1 d . . .
C15A C -0.0555(4) -0.69252(18) -0.14282(16) 0.0201(8) Uani 1 1 d . . .
H15A H -0.0235 -0.7397 -0.1484 0.024 Uiso 1 1 calc R . .
C16A C -0.0007(4) -0.63912(18) -0.18035(16) 0.0189(8) Uani 1 1 d . . .
H16A H 0.0671 -0.6506 -0.2103 0.023 Uiso 1 1 calc R . .
C17A C -0.0480(4) -0.56947(17) -0.17261(15) 0.0182(8) Uani 1 1 d . . .
C18A C -0.1473(4) -0.55318(18) -0.12729(16) 0.0212(8) Uani 1 1 d . . .
H18A H -0.1777 -0.5059 -0.1214 0.025 Uiso 1 1 calc R . .
C19A C -0.2016(4) -0.60662(18) -0.09069(16) 0.0191(8) Uani 1 1 d . . .
H19A H -0.2700 -0.5950 -0.0609 0.023 Uiso 1 1 calc R . .
C20A C 0.0980(5) -0.5268(2) -0.25458(17) 0.0313(10) Uani 1 1 d . . .
H20A H 0.1236 -0.4828 -0.2742 0.047 Uiso 1 1 calc R . .
H20B H 0.0497 -0.5590 -0.2830 0.047 Uiso 1 1 calc R . .
H20C H 0.1904 -0.5485 -0.2381 0.047 Uiso 1 1 calc R . .
O1B O -0.8563(3) -0.24511(13) 0.27567(11) 0.0233(6) Uani 1 1 d . . .
O2B O -0.7947(3) -0.40041(14) 0.43112(12) 0.0358(7) Uani 1 1 d . . .
O3B O -0.3846(3) -0.36567(13) 0.31292(11) 0.0265(6) Uani 1 1 d . . .
H3BA H -0.3435 -0.3308 0.2977 0.040 Uiso 1 1 calc R . .
O4B O -0.7290(3) -0.14427(14) 0.21402(12) 0.0272(6) Uani 1 1 d . . .
O5B O -0.2581(3) -0.25625(14) 0.26533(11) 0.0289(6) Uani 1 1 d . . .
O6B O -0.3101(3) -0.47770(12) 0.05982(11) 0.0252(6) Uani 1 1 d . . .
N1B N -0.8271(3) -0.32420(15) 0.35242(13) 0.0213(7) Uani 1 1 d . . .
N2B N -0.5902(4) -0.38138(15) 0.37235(14) 0.0254(8) Uani 1 1 d . . .
C1B C -0.7700(4) -0.29087(18) 0.30183(16) 0.0206(8) Uani 1 1 d . . .
C2B C -0.9866(4) -0.3107(2) 0.36959(18) 0.0304(10) Uani 1 1 d . . .
H2BA H -1.0402 -0.3556 0.3730 0.046 Uiso 1 1 calc R . .
H2BB H -1.0378 -0.2815 0.3397 0.046 Uiso 1 1 calc R . .
H2BC H -0.9861 -0.2862 0.4074 0.046 Uiso 1 1 calc R . .
C3B C -0.7412(5) -0.37122(19) 0.38752(17) 0.0268(9) Uani 1 1 d . . .
C4B C -0.4924(5) -0.4252(2) 0.41304(18) 0.0358(11) Uani 1 1 d . . .
H4BA H -0.5136 -0.4132 0.4537 0.054 Uiso 1 1 calc R . .
H4BB H -0.3857 -0.4159 0.4057 0.054 Uiso 1 1 calc R . .
H4BC H -0.5141 -0.4751 0.4063 0.054 Uiso 1 1 calc R . .
C5B C -0.5287(4) -0.35155(18) 0.32140(16) 0.0206(8) Uani 1 1 d . . .
C6B C -0.6214(4) -0.31030(17) 0.28370(16) 0.0183(8) Uani 1 1 d . . .
C7B C -0.5721(4) -0.28054(17) 0.22354(15) 0.0172(8) Uani 1 1 d . . .
H7BA H -0.6697 -0.2708 0.2017 0.021 Uiso 1 1 calc R . .
C8B C -0.4934(4) -0.20745(18) 0.22776(15) 0.0191(8) Uani 1 1 d . . .
C9B C -0.5775(4) -0.14515(19) 0.21885(16) 0.0230(9) Uani 1 1 d . . .
C10B C -0.5038(5) -0.07294(18) 0.21613(18) 0.0305(10) Uani 1 1 d . . .
H10C H -0.5169 -0.0484 0.2539 0.037 Uiso 1 1 calc R . .
H10D H -0.5554 -0.0448 0.1850 0.037 Uiso 1 1 calc R . .
C11B C -0.3325(5) -0.0774(2) 0.20361(19) 0.0376(11) Uani 1 1 d . . .
H11C H -0.3191 -0.0918 0.1624 0.045 Uiso 1 1 calc R . .
H11D H -0.2852 -0.0306 0.2094 0.045 Uiso 1 1 calc R . .
C12B C -0.2547(5) -0.1314(2) 0.24516(19) 0.0352(11) Uani 1 1 d . . .
H12C H -0.1496 -0.1389 0.2328 0.042 Uiso 1 1 calc R . .
H12D H -0.2501 -0.1118 0.2854 0.042 Uiso 1 1 calc R . .
C13B C -0.3369(4) -0.2026(2) 0.24594(17) 0.0255(9) Uani 1 1 d . . .
C14B C -0.4878(4) -0.33341(17) 0.18305(15) 0.0165(8) Uani 1 1 d . . .
C15B C -0.5108(4) -0.40751(18) 0.18682(16) 0.0208(8) Uani 1 1 d . . .
H15B H -0.5680 -0.4261 0.2177 0.025 Uiso 1 1 calc R . .
C16B C -0.4500(4) -0.45356(18) 0.14549(16) 0.0211(8) Uani 1 1 d . . .
H16B H -0.4663 -0.5027 0.1490 0.025 Uiso 1 1 calc R . .
C17B C -0.3650(4) -0.42744(17) 0.09881(16) 0.0188(8) Uani 1 1 d . . .
C18B C -0.3407(4) -0.35433(18) 0.09401(16) 0.0194(8) Uani 1 1 d . . .
H18B H -0.2838 -0.3360 0.0629 0.023 Uiso 1 1 calc R . .
C19B C -0.4021(4) -0.30853(17) 0.13610(15) 0.0176(8) Uani 1 1 d . . .
H19B H -0.3851 -0.2594 0.1326 0.021 Uiso 1 1 calc R . .
C20B C -0.2031(5) -0.4528(2) 0.01710(18) 0.0321(10) Uani 1 1 d . . .
H20D H -0.1585 -0.4931 -0.0027 0.048 Uiso 1 1 calc R . .
H20E H -0.1229 -0.4256 0.0372 0.048 Uiso 1 1 calc R . .
H20F H -0.2560 -0.4229 -0.0119 0.048 Uiso 1 1 calc R . .
H4OA H -0.424(6) -0.837(3) -0.055(2) 0.076(17) Uiso 1 1 d . . .
H3OA H -0.012(7) -0.687(3) 0.008(3) 0.10(2) Uiso 1 1 d . . .
H4B H -0.771(6) -0.187(3) 0.230(2) 0.082(18) Uiso 1 1 d . . .

loop_
_atom_site_aniso_label
_atom_site_aniso_U_11
_atom_site_aniso_U_22
_atom_site_aniso_U_33
_atom_site_aniso_U_23
_atom_site_aniso_U_13
_atom_site_aniso_U_12
O1A 0.0192(13) 0.0211(13) 0.0236(15) 0.0022(11) 0.0023(11) -0.0046(11)
O2A 0.0421(17) 0.0257(15) 0.0296(17) -0.0032(12) 0.0117(14) -0.0007(12)
O3A 0.0259(15) 0.0227(14) 0.0234(16) -0.0014(12) -0.0006(12) -0.0065(11)
O4A 0.0282(16) 0.0221(14) 0.0293(16) -0.0038(11) 0.0076(13) -0.0108(11)
O5A 0.0224(14) 0.0261(14) 0.0235(15) 0.0033(11) -0.0012(12) -0.0045(11)
O6A 0.0340(15) 0.0176(13) 0.0234(15) 0.0046(11) 0.0094(12) -0.0042(11)
N1A 0.0288(18) 0.0193(16) 0.0194(18) 0.0014(13) 0.0045(14) 0.0001(13)
N2A 0.0311(18) 0.0157(16) 0.0197(18) 0.0001(13) -0.0018(14) -0.0033(13)
C1A 0.024(2) 0.0159(18) 0.016(2) 0.0040(15) -0.0020(16) 0.0053(16)
C2A 0.027(2) 0.033(2) 0.028(2) 0.0039(18) 0.0019(18) -0.0033(18)
C3A 0.038(2) 0.0151(19) 0.021(2) 0.0017(16) 0.0075(19) -0.0025(17)
C4A 0.036(2) 0.027(2) 0.027(2) 0.0001(17) 0.0015(19) -0.0023(18)
C5A 0.026(2) 0.0139(18) 0.013(2) 0.0048(14) 0.0003(16) 0.0006(15)
C6A 0.023(2) 0.0124(17) 0.017(2) 0.0031(15) 0.0032(16) 0.0004(15)
C7A 0.0179(19) 0.0142(18) 0.0171(19) 0.0020(14) -0.0007(15) -0.0033(14)
C8A 0.024(2) 0.0152(18) 0.0126(19) 0.0023(14) 0.0049(16) 0.0002(15)
C9A 0.026(2) 0.019(2) 0.018(2) 0.0002(15) 0.0085(17) -0.0041(16)
C10A 0.046(3) 0.0145(19) 0.028(2) 0.0010(16) 0.013(2) -0.0040(17)
C11A 0.038(3) 0.022(2) 0.045(3) 0.0005(19) 0.013(2) 0.0102(18)
C12A 0.031(2) 0.029(2) 0.036(3) 0.0035(18) 0.007(2) 0.0073(18)
C13A 0.024(2) 0.022(2) 0.015(2) 0.0052(16) 0.0035(16) -0.0028(16)
C14A 0.0168(18) 0.0144(18) 0.017(2) 0.0020(15) -0.0015(15) -0.0042(14)
C15A 0.025(2) 0.0142(18) 0.021(2) -0.0019(15) 0.0038(17) -0.0031(15)
C16A 0.0200(19) 0.0197(19) 0.017(2) 0.0016(15) 0.0026(16) -0.0008(15)
C17A 0.0193(19) 0.0180(19) 0.017(2) 0.0022(15) -0.0008(16) -0.0044(15)
C18A 0.027(2) 0.0127(18) 0.024(2) 0.0000(15) 0.0018(17) 0.0032(15)
C19A 0.0193(19) 0.0205(19) 0.018(2) 0.0033(15) 0.0038(16) 0.0020(15)
C20A 0.037(2) 0.035(2) 0.023(2) 0.0026(18) 0.0090(19) -0.0100(19)
O1B 0.0205(14) 0.0232(14) 0.0265(15) -0.0038(12) 0.0032(12) 0.0009(11)
O2B 0.0510(19) 0.0282(15) 0.0287(17) 0.0008(13) 0.0110(14) -0.0070(13)
O3B 0.0253(15) 0.0271(14) 0.0271(16) -0.0013(11) 0.0005(12) 0.0026(11)
O4B 0.0306(16) 0.0206(14) 0.0309(17) 0.0018(12) 0.0075(13) 0.0064(12)
O5B 0.0243(15) 0.0333(15) 0.0289(16) -0.0069(12) -0.0043(12) 0.0076(12)
O6B 0.0330(15) 0.0173(13) 0.0260(15) -0.0047(11) 0.0117(12) 0.0015(11)
N1B 0.0227(17) 0.0192(16) 0.0224(18) -0.0023(13) 0.0051(14) -0.0071(13)
N2B 0.0343(19) 0.0199(16) 0.0221(18) -0.0028(13) 0.0018(15) 0.0011(14)
C1B 0.025(2) 0.0169(19) 0.020(2) -0.0099(16) 0.0026(17) -0.0091(16)
C2B 0.029(2) 0.035(2) 0.028(2) -0.0070(18) 0.0084(19) -0.0070(18)
C3B 0.038(2) 0.020(2) 0.022(2) -0.0043(17) 0.0087(19) -0.0087(18)
C4B 0.048(3) 0.031(2) 0.028(2) 0.0052(18) 0.000(2) 0.009(2)
C5B 0.029(2) 0.0146(18) 0.018(2) -0.0028(15) 0.0028(17) -0.0018(16)
C6B 0.021(2) 0.0153(18) 0.019(2) -0.0064(15) 0.0049(16) -0.0047(15)
C7B 0.0166(18) 0.0186(18) 0.016(2) -0.0009(15) 0.0002(15) 0.0045(15)
C8B 0.024(2) 0.0192(19) 0.014(2) -0.0034(15) 0.0055(16) -0.0018(16)
C9B 0.030(2) 0.027(2) 0.013(2) -0.0020(16) 0.0064(17) 0.0003(17)
C10B 0.047(3) 0.0170(19) 0.028(2) -0.0013(17) 0.013(2) -0.0021(18)
C11B 0.049(3) 0.030(2) 0.035(3) -0.0084(19) 0.016(2) -0.014(2)
C12B 0.038(2) 0.035(2) 0.033(3) -0.0100(19) 0.009(2) -0.0157(19)
C13B 0.029(2) 0.029(2) 0.019(2) -0.0100(17) 0.0077(18) -0.0025(18)
C14B 0.0136(18) 0.0181(19) 0.018(2) -0.0034(15) -0.0005(15) -0.0008(14)
C15B 0.021(2) 0.023(2) 0.019(2) 0.0037(16) 0.0035(16) -0.0022(16)
C16B 0.029(2) 0.0121(17) 0.022(2) 0.0011(15) 0.0046(17) 0.0003(15)
C17B 0.0198(19) 0.0185(19) 0.018(2) -0.0030(15) 0.0001(16) 0.0051(15)
C18B 0.0203(19) 0.0209(19) 0.017(2) 0.0015(15) 0.0062(16) 0.0024(15)
C19B 0.022(2) 0.0102(17) 0.020(2) 0.0012(14) 0.0003(16) 0.0016(14)
C20B 0.046(3) 0.024(2) 0.027(2) -0.0034(17) 0.015(2) 0.0038(18)

loop_
_atom_type_symbol
_atom_type_description
_atom_type_scat_dispersion_real
_atom_type_scat_dispersion_imag
_atom_type_scat_source
C C 0.0033 0.0016 'International Tables Vol C Tables 4.2.6.8 and 6.1.1.4'
H H 0.0000 0.0000 'International Tables Vol C Tables 4.2.6.8 and 6.1.1.4'
N N 0.0061 0.0033 'International Tables Vol C Tables 4.2.6.8 and 6.1.1.4'
O O 0.0106 0.0060 'International Tables Vol C Tables 4.2.6.8 and 6.1.1.4'

loop_
_geom_angle_atom_site_label_1
_geom_angle_atom_site_label_2
_geom_angle_atom_site_label_3
_geom_angle
_geom_angle_site_symmetry_1
_geom_angle_site_symmetry_3
C5A O3A H3OA 109(4) . .
C9A O4A H4OA 111(3) . .
C17A O6A C20A 117.2(3) . .
C3A N1A C1A 123.7(3) . .
C3A N1A C2A 117.0(3) . .
C1A N1A C2A 119.3(3) . .
C3A N2A C5A 121.5(3) . .
C3A N2A C4A 119.1(3) . .
C5A N2A C4A 119.3(3) . .
O1A C1A N1A 118.8(3) . .
O1A C1A C6A 124.7(3) . .
N1A C1A C6A 116.5(3) . .
N1A C2A H2AA 109.5 . .
N1A C2A H2AB 109.5 . .
H2AA C2A H2AB 109.5 . .
N1A C2A H2AC 109.5 . .
H2AA C2A H2AC 109.5 . .
H2AB C2A H2AC 109.5 . .
O2A C3A N2A 122.3(4) . .
O2A C3A N1A 121.1(3) . .
N2A C3A N1A 116.6(3) . .
N2A C4A H4AA 109.5 . .
N2A C4A H4AB 109.5 . .
H4AA C4A H4AB 109.5 . .
N2A C4A H4AC 109.5 . .
H4AA C4A H4AC 109.5 . .
H4AB C4A H4AC 109.5 . .
O3A C5A C6A 124.7(3) . .
O3A C5A N2A 113.5(3) . .
C6A C5A N2A 121.8(3) . .
C5A C6A C1A 118.7(3) . .
C5A C6A C7A 124.9(3) . .
C1A C6A C7A 116.4(3) . .
C6A C7A C8A 113.4(3) . .
C6A C7A C14A 114.3(3) . .
C8A C7A C14A 114.3(3) . .
C6A C7A H7AA 104.5 . .
C8A C7A H7AA 104.5 . .
C14A C7A H7AA 104.5 . .
C9A C8A C13A 118.6(3) . .
C9A C8A C7A 120.7(3) . .
C13A C8A C7A 120.3(3) . .
O4A C9A C8A 123.9(3) . .
O4A C9A C10A 113.6(3) . .
C8A C9A C10A 122.5(3) . .
C9A C10A C11A 112.3(3) . .
C9A C10A H10A 109.1 . .
C11A C10A H10A 109.1 . .
C9A C10A H10B 109.1 . .
C11A C10A H10B 109.1 . .
H10A C10A H10B 107.9 . .
C10A C11A C12A 109.8(3) . .
C10A C11A H11A 109.7 . .
C12A C11A H11A 109.7 . .
C10A C11A H11B 109.7 . .
C12A C11A H11B 109.7 . .
H11A C11A H11B 108.2 . .
C13A C12A C11A 112.0(3) . .
C13A C12A H12A 109.2 . .
C11A C12A H12A 109.2 . .
C13A C12A H12B 109.2 . .
C11A C12A H12B 109.2 . .
H12A C12A H12B 107.9 . .
O5A C13A C8A 122.2(3) . .
O5A C13A C12A 117.3(3) . .
C8A C13A C12A 120.4(3) . .
C15A C14A C19A 117.5(3) . .
C15A C14A C7A 122.0(3) . .
C19A C14A C7A 119.9(3) . .
C14A C15A C16A 122.2(3) . .
C14A C15A H15A 118.9 . .
C16A C15A H15A 118.9 . .
C17A C16A C15A 119.3(3) . .
C17A C16A H16A 120.4 . .
C15A C16A H16A 120.4 . .
C16A C17A O6A 124.8(3) . .
C16A C17A C18A 119.6(3) . .
O6A C17A C18A 115.5(3) . .
C19A C18A C17A 120.5(3) . .
C19A C18A H18A 119.7 . .
C17A C18A H18A 119.7 . .
C18A C19A C14A 120.8(3) . .
C18A C19A H19A 119.6 . .
C14A C19A H19A 119.6 . .
O6A C20A H20A 109.5 . .
O6A C20A H20B 109.5 . .
H20A C20A H20B 109.5 . .
O6A C20A H20C 109.5 . .
H20A C20A H20C 109.5 . .
H20B C20A H20C 109.5 . .
C5B O3B H3BA 109.5 . .
C9B O4B H4B 111(3) . .
C17B O6B C20B 116.6(3) . .
C3B N1B C1B 123.0(3) . .
C3B N1B C2B 117.1(3) . .
C1B N1B C2B 119.8(3) . .
C3B N2B C5B 122.7(3) . .
C3B N2B C4B 117.2(3) . .
C5B N2B C4B 120.1(3) . .
O1B C1B N1B 117.1(3) . .
O1B C1B C6B 124.9(3) . .
N1B C1B C6B 118.0(3) . .
N1B C2B H2BA 109.5 . .
N1B C2B H2BB 109.5 . .
H2BA C2B H2BB 109.5 . .
N1B C2B H2BC 109.5 . .
H2BA C2B H2BC 109.5 . .
H2BB C2B H2BC 109.5 . .
O2B C3B N2B 121.6(4) . .
O2B C3B N1B 121.7(3) . .
N2B C3B N1B 116.6(3) . .
N2B C4B H4BA 109.5 . .
N2B C4B H4BB 109.5 . .
H4BA C4B H4BB 109.5 . .
N2B C4B H4BC 109.5 . .
H4BA C4B H4BC 109.5 . .
H4BB C4B H4BC 109.5 . .
O3B C5B C6B 124.7(3) . .
O3B C5B N2B 115.8(3) . .
C6B C5B N2B 119.5(3) . .
C5B C6B C1B 119.2(3) . .
C5B C6B C7B 124.5(3) . .
C1B C6B C7B 116.3(3) . .
C8B C7B C6B 114.0(3) . .
C8B C7B C14B 112.9(3) . .
C6B C7B C14B 115.9(3) . .
C8B C7B H7BA 104.1 . .
C6B C7B H7BA 104.1 . .
C14B C7B H7BA 104.1 . .
C9B C8B C13B 119.2(3) . .
C9B C8B C7B 120.5(3) . .
C13B C8B C7B 120.0(3) . .
O4B C9B C8B 122.9(3) . .
O4B C9B C10B 114.5(3) . .
C8B C9B C10B 122.6(3) . .
C9B C10B C11B 112.3(3) . .
C9B C10B H10C 109.1 . .
C11B C10B H10C 109.1 . .
C9B C10B H10D 109.1 . .
C11B C10B H10D 109.1 . .
H10C C10B H10D 107.9 . .
C12B C11B C10B 110.0(3) . .
C12B C11B H11C 109.7 . .
C10B C11B H11C 109.7 . .
C12B C11B H11D 109.7 . .
C10B C11B H11D 109.7 . .
H11C C11B H11D 108.2 . .
C13B C12B C11B 113.0(4) . .
C13B C12B H12C 109.0 . .
C11B C12B H12C 109.0 . .
C13B C12B H12D 109.0 . .
C11B C12B H12D 109.0 . .
H12C C12B H12D 107.8 . .
O5B C13B C8B 123.3(3) . .
O5B C13B C12B 116.4(4) . .
C8B C13B C12B 120.3(4) . .
C19B C14B C15B 117.2(3) . .
C19B C14B C7B 120.5(3) . .
C15B C14B C7B 121.7(3) . .
C16B C15B C14B 121.1(3) . .
C16B C15B H15B 119.5 . .
C14B C15B H15B 119.5 . .
C15B C16B C17B 120.7(3) . .
C15B C16B H16B 119.6 . .
C17B C16B H16B 119.6 . .
O6B C17B C18B 124.4(3) . .
O6B C17B C16B 116.2(3) . .
C18B C17B C16B 119.4(3) . .
C17B C18B C19B 119.3(3) . .
C17B C18B H18B 120.3 . .
C19B C18B H18B 120.3 . .
C14B C19B C18B 122.3(3) . .
C14B C19B H19B 118.8 . .
C18B C19B H19B 118.8 . .
O6B C20B H20D 109.5 . .
O6B C20B H20E 109.5 . .
H20D C20B H20E 109.5 . .
O6B C20B H20F 109.5 . .
H20D C20B H20F 109.5 . .
H20E C20B H20F 109.5 . .

loop_
_geom_bond_atom_site_label_1
_geom_bond_atom_site_label_2
_geom_bond_distance
_geom_bond_site_symmetry_2
O1A C1A 1.248(4) .
O2A C3A 1.219(4) .
O3A C5A 1.313(4) .
O3A H3OA 0.89(6) .
O4A C9A 1.325(4) .
O4A H4OA 1.00(5) .
O5A C13A 1.260(4) .
O6A C17A 1.379(4) .
O6A C20A 1.427(4) .
N1A C3A 1.389(5) .
N1A C1A 1.400(4) .
N1A C2A 1.450(4) .
N2A C3A 1.370(5) .
N2A C5A 1.377(4) .
N2A C4A 1.476(5) .
C1A C6A 1.428(5) .
C2A H2AA 0.9600 .
C2A H2AB 0.9600 .
C2A H2AC 0.9600 .
C4A H4AA 0.9600 .
C4A H4AB 0.9600 .
C4A H4AC 0.9600 .
C5A C6A 1.366(5) .
C6A C7A 1.523(5) .
C7A C8A 1.522(5) .
C7A C14A 1.543(4) .
C7A H7AA 0.9800 .
C8A C9A 1.372(5) .
C8A C13A 1.423(5) .
C9A C10A 1.489(5) .
C10A C11A 1.511(5) .
C10A H10A 0.9700 .
C10A H10B 0.9700 .
C11A C12A 1.517(6) .
C11A H11A 0.9700 .
C11A H11B 0.9700 .
C12A C13A 1.501(5) .
C12A H12A 0.9700 .
C12A H12B 0.9700 .
C14A C15A 1.376(5) .
C14A C19A 1.396(5) .
C15A C16A 1.394(5) .
C15A H15A 0.9300 .
C16A C17A 1.373(5) .
C16A H16A 0.9300 .
C17A C18A 1.383(5) .
C18A C19A 1.380(5) .
C18A H18A 0.9300 .
C19A H19A 0.9300 .
C20A H20A 0.9600 .
C20A H20B 0.9600 .
C20A H20C 0.9600 .
O1B C1B 1.265(4) .
O2B C3B 1.220(4) .
O3B C5B 1.295(4) .
O3B H3BA 0.8200 .
O4B C9B 1.314(4) .
O4B H4B 0.95(5) .
O5B C13B 1.277(4) .
O6B C17B 1.374(4) .
O6B C20B 1.430(4) .
N1B C3B 1.378(5) .
N1B C1B 1.395(4) .
N1B C2B 1.467(4) .
N2B C3B 1.375(5) .
N2B C5B 1.389(4) .
N2B C4B 1.470(5) .
C1B C6B 1.409(5) .
C2B H2BA 0.9600 .
C2B H2BB 0.9600 .
C2B H2BC 0.9600 .
C4B H4BA 0.9600 .
C4B H4BB 0.9600 .
C4B H4BC 0.9600 .
C5B C6B 1.380(5) .
C6B C7B 1.528(5) .
C7B C8B 1.524(5) .
C7B C14B 1.537(4) .
C7B H7BA 0.9800 .
C8B C9B 1.381(5) .
C8B C13B 1.406(5) .
C9B C10B 1.491(5) .
C10B C11B 1.522(5) .
C10B H10C 0.9700 .
C10B H10D 0.9700 .
C11B C12B 1.512(6) .
C11B H11C 0.9700 .
C11B H11D 0.9700 .
C12B C13B 1.507(5) .
C12B H12C 0.9700 .
C12B H12D 0.9700 .
C14B C19B 1.385(5) .
C14B C15B 1.397(5) .
C15B C16B 1.377(5) .
C15B H15B 0.9300 .
C16B C17B 1.385(5) .
C16B H16B 0.9300 .
C17B C18B 1.382(5) .
C18B C19B 1.388(5) .
C18B H18B 0.9300 .
C19B H19B 0.9300 .
C20B H20D 0.9600 .
C20B H20E 0.9600 .
C20B H20F 0.9600 .

loop_
_geom_torsion_atom_site_label_1
_geom_torsion_atom_site_label_2
_geom_torsion_atom_site_label_3
_geom_torsion_atom_site_label_4
_geom_torsion
_geom_torsion_site_symmetry_1
_geom_torsion_site_symmetry_2
_geom_torsion_site_symmetry_3
_geom_torsion_site_symmetry_4
C3A N1A C1A O1A 174.8(3) . . . .
C2A N1A C1A O1A -6.7(5) . . . .
C3A N1A C1A C6A -5.0(5) . . . .
C2A N1A C1A C6A 173.5(3) . . . .
C5A N2A C3A O2A -174.3(3) . . . .
C4A N2A C3A O2A 3.0(5) . . . .
C5A N2A C3A N1A 9.2(5) . . . .
C4A N2A C3A N1A -173.6(3) . . . .
C1A N1A C3A O2A 178.4(3) . . . .
C2A N1A C3A O2A -0.1(5) . . . .
C1A N1A C3A N2A -5.0(5) . . . .
C2A N1A C3A N2A 176.5(3) . . . .
C3A N2A C5A O3A 177.3(3) . . . .
C4A N2A C5A O3A 0.0(4) . . . .
C3A N2A C5A C6A -3.1(5) . . . .
C4A N2A C5A C6A 179.6(3) . . . .
O3A C5A C6A C1A 172.1(3) . . . .
N2A C5A C6A C1A -7.4(5) . . . .
O3A C5A C6A C7A -7.3(5) . . . .
N2A C5A C6A C7A 173.2(3) . . . .
O1A C1A C6A C5A -168.8(3) . . . .
N1A C1A C6A C5A 11.0(5) . . . .
O1A C1A C6A C7A 10.7(5) . . . .
N1A C1A C6A C7A -169.5(3) . . . .
C5A C6A C7A C8A 88.3(4) . . . .
C1A C6A C7A C8A -91.2(4) . . . .
C5A C6A C7A C14A -45.1(5) . . . .
C1A C6A C7A C14A 135.4(3) . . . .
C6A C7A C8A C9A 92.3(4) . . . .
C14A C7A C8A C9A -134.4(3) . . . .
C6A C7A C8A C13A -79.4(4) . . . .
C14A C7A C8A C13A 53.9(4) . . . .
C13A C8A C9A O4A 164.3(3) . . . .
C7A C8A C9A O4A -7.6(5) . . . .
C13A C8A C9A C10A -14.4(5) . . . .
C7A C8A C9A C10A 173.7(3) . . . .
O4A C9A C10A C11A 163.1(3) . . . .
C8A C9A C10A C11A -18.1(5) . . . .
C9A C10A C11A C12A 50.5(5) . . . .
C10A C11A C12A C13A -52.0(4) . . . .
C9A C8A C13A O5A -165.6(3) . . . .
C7A C8A C13A O5A 6.3(5) . . . .
C9A C8A C13A C12A 12.4(5) . . . .
C7A C8A C13A C12A -175.7(3) . . . .
C11A C12A C13A O5A -160.4(3) . . . .
C11A C12A C13A C8A 21.6(5) . . . .
C6A C7A C14A C15A 157.1(3) . . . .
C8A C7A C14A C15A 24.2(5) . . . .
C6A C7A C14A C19A -31.6(5) . . . .
C8A C7A C14A C19A -164.5(3) . . . .
C19A C14A C15A C16A 0.2(5) . . . .
C7A C14A C15A C16A 171.7(3) . . . .
C14A C15A C16A C17A -0.4(6) . . . .
C15A C16A C17A O6A -178.1(3) . . . .
C15A C16A C17A C18A 0.9(6) . . . .
C20A O6A C17A C16A -1.5(5) . . . .
C20A O6A C17A C18A 179.4(3) . . . .
C16A C17A C18A C19A -1.4(6) . . . .
O6A C17A C18A C19A 177.7(3) . . . .
C17A C18A C19A C14A 1.3(6) . . . .
C15A C14A C19A C18A -0.7(5) . . . .
C7A C14A C19A C18A -172.4(3) . . . .
C3B N1B C1B O1B -175.3(3) . . . .
C2B N1B C1B O1B 5.9(5) . . . .
C3B N1B C1B C6B 4.6(5) . . . .
C2B N1B C1B C6B -174.2(3) . . . .
C5B N2B C3B O2B 176.8(3) . . . .
C4B N2B C3B O2B -3.9(5) . . . .
C5B N2B C3B N1B -5.7(5) . . . .
C4B N2B C3B N1B 173.6(3) . . . .
C1B N1B C3B O2B -179.0(3) . . . .
C2B N1B C3B O2B -0.1(5) . . . .
C1B N1B C3B N2B 3.5(5) . . . .
C2B N1B C3B N2B -177.6(3) . . . .
C3B N2B C5B O3B 179.9(3) . . . .
C4B N2B C5B O3B 0.7(5) . . . .
C3B N2B C5B C6B -0.5(5) . . . .
C4B N2B C5B C6B -179.7(3) . . . .
O3B C5B C6B C1B -171.6(3) . . . .
N2B C5B C6B C1B 8.9(5) . . . .
O3B C5B C6B C7B 5.6(5) . . . .
N2B C5B C6B C7B -174.0(3) . . . .
O1B C1B C6B C5B 169.1(3) . . . .
N1B C1B C6B C5B -10.8(5) . . . .
O1B C1B C6B C7B -8.3(5) . . . .
N1B C1B C6B C7B 171.8(3) . . . .
C5B C6B C7B C8B -88.4(4) . . . .
C1B C6B C7B C8B 88.9(4) . . . .
C5B C6B C7B C14B 45.2(5) . . . .
C1B C6B C7B C14B -137.6(3) . . . .
C6B C7B C8B C9B -94.7(4) . . . .
C14B C7B C8B C9B 130.3(3) . . . .
C6B C7B C8B C13B 79.8(4) . . . .
C14B C7B C8B C13B -55.2(4) . . . .
C13B C8B C9B O4B -165.6(3) . . . .
C7B C8B C9B O4B 8.9(5) . . . .
C13B C8B C9B C10B 12.1(5) . . . .
C7B C8B C9B C10B -173.4(3) . . . .
O4B C9B C10B C11B -163.3(3) . . . .
C8B C9B C10B C11B 18.9(5) . . . .
C9B C10B C11B C12B -49.0(5) . . . .
C10B C11B C12B C13B 50.4(4) . . . .
C9B C8B C13B O5B 167.2(3) . . . .
C7B C8B C13B O5B -7.3(5) . . . .
C9B C8B C13B C12B -10.7(5) . . . .
C7B C8B C13B C12B 174.7(3) . . . .
C11B C12B C13B O5B 160.4(3) . . . .
C11B C12B C13B C8B -21.5(5) . . . .
C8B C7B C14B C19B -28.3(5) . . . .
C6B C7B C14B C19B -162.3(3) . . . .
C8B C7B C14B C15B 160.4(3) . . . .
C6B C7B C14B C15B 26.4(5) . . . .
C19B C14B C15B C16B 0.2(5) . . . .
C7B C14B C15B C16B 171.8(3) . . . .
C14B C15B C16B C17B -0.3(6) . . . .
C20B O6B C17B C18B 9.3(5) . . . .
C20B O6B C17B C16B -170.7(3) . . . .
C15B C16B C17B O6B -179.7(3) . . . .
C15B C16B C17B C18B 0.3(6) . . . .
O6B C17B C18B C19B 179.9(3) . . . .
C16B C17B C18B C19B 0.0(5) . . . .
C15B C14B C19B C18B 0.1(5) . . . .
C7B C14B C19B C18B -171.6(3) . . . .
C17B C18B C19B C14B -0.1(6) . . . .
